data_7041279
loop_
_publ_author_name
'Comba, Peter'
'Enders, Markus'
'Gro\&shauser, Michael'
'Hiller, Markus'
'M\"uller, Dennis'
'Wadepohl, Hubert'

_publ_section_title
;
 Solution and solid state structures and magnetism of a series of linear
 trinuclear compounds with a hexacoordinate Ln(III) and two terminal
 Ni(II) centers.
;
_journal_issue 1
_journal_name_full 'Dalton transactions (Cambridge, England : 2003)'
_journal_page_first 138
_journal_page_last 149
_journal_paper_doi 10.1039/c6dt03488h
_journal_volume 46
_journal_year 2016
_chemical_formula_moiety 'C66 H84 N6 Nd Ni2 O12, 2(Cl O4)'
_chemical_formula_sum 'C66 H84 Cl2 N6 Nd Ni2 O20'
_chemical_formula_weight 1613.95
_space_group_crystal_system orthorhombic
_space_group_IT_number 52
_space_group_name_Hall '-P 2a 2bc'
_space_group_name_H-M_alt 'P n n a'
_symmetry_cell_setting orthorhombic
_symmetry_Int_Tables_number 52
_symmetry_space_group_name_Hall '-P 2a 2bc'
_symmetry_space_group_name_H-M 'P n n a'
_atom_sites_solution_hydrogens geom
_atom_sites_solution_primary iterative
_atom_sites_solution_secondary difmap
_audit_block_code co_mg62
_audit_creation_date
;
'Tue Oct 28 12:38:25 2014'
;
_audit_creation_method
;
Olex2 1.2
(compiled 2016.02.16 svn.r3265 for OlexSys, GUI svn.r5155)
;
_audit_update_record
;
2016-04-04 deposited with the CCDC.
2016-11-30 downloaded from the CCDC.
;
_cell_angle_alpha 90
_cell_angle_beta 90
_cell_angle_gamma 90
_cell_formula_units_Z 4
_cell_length_a 12.94563(15)
_cell_length_b 25.5344(3)
_cell_length_c 22.9043(3)
_cell_measurement_reflns_used 47829
_cell_measurement_temperature 120(1)
_cell_measurement_theta_max 28.7580
_cell_measurement_theta_min 3.6490
_cell_volume 7571.22(16)
_computing_cell_refinement
;
CrysAlisPro, Agilent Technologies,
Version 1.171.37.34k (release 13-08-2014 CrysAlis171 .NET)
(compiled Aug 13 2014,16:31:05)
;
_computing_data_collection
;
CrysAlisPro, Agilent Technologies,
Version 1.171.37.34k (release 13-08-2014 CrysAlis171 .NET)
(compiled Aug 13 2014,16:31:05)
;
_computing_data_reduction
;
CrysAlisPro, Agilent Technologies,
Version 1.171.37.34k (release 13-08-2014 CrysAlis171 .NET)
(compiled Aug 13 2014,16:31:05)
;
_computing_molecular_graphics 'Olex2 (Dolomanov et al., 2009)'
_computing_publication_material 'encif (Wadepohl, 2009-15); encifer 1.5 (CCDC, 2014)'
_computing_structure_refinement 'ShelXL (Sheldrick, 2015)'
_computing_structure_solution 'SUPERFLIP (Palatinus, 2007-2009)'
_diffrn_ambient_environment 'perfluoro polyether oil / N~2~'
_diffrn_ambient_temperature 120(1)
_diffrn_detector 'CCD plate'
_diffrn_detector_area_resol_mean 7.9621
_diffrn_detector_type Eos
_diffrn_measured_fraction_theta_full 0.998
_diffrn_measured_fraction_theta_max 0.971
_diffrn_measurement_details
;
#__ type_ start__ end____ width___ exp.time_
  1 omega   24.00   50.00   0.5000   15.0000
omega____ theta____ kappa____ phi______ frames
    -       18.5380  -79.0000  -95.9662 52

#__ type_ start__ end____ width___ exp.time_
  2 omega  -29.00   50.00   0.5000   15.0000
omega____ theta____ kappa____ phi______ frames
    -       18.5380  -79.0000    6.0138 158

#__ type_ start__ end____ width___ exp.time_
  3 omega   22.00   50.00   0.5000   15.0000
omega____ theta____ kappa____ phi______ frames
    -       18.5380  -79.0000   51.8131 56

#__ type_ start__ end____ width___ exp.time_
  4 omega  -47.00   50.00   0.5000   15.0000
omega____ theta____ kappa____ phi______ frames
    -       18.5380  -79.0000  102.7857 194

#__ type_ start__ end____ width___ exp.time_
  5 omega  -20.00   50.00   0.5000   15.0000
omega____ theta____ kappa____ phi______ frames
    -       18.5380  -80.0000  154.3390 140

#__ type_ start__ end____ width___ exp.time_
  6 omega  -11.00   15.00   0.5000   15.0000
omega____ theta____ kappa____ phi______ frames
    -       18.5380   77.0000   30.0000 52

#__ type_ start__ end____ width___ exp.time_
  7 omega   14.00   65.00   0.5000   15.0000
omega____ theta____ kappa____ phi______ frames
    -       18.5380   57.0000  -90.0000 102

#__ type_ start__ end____ width___ exp.time_
  8 omega    2.00   28.00   0.5000   15.0000
omega____ theta____ kappa____ phi______ frames
    -       18.5380   57.0000  150.0000 52

#__ type_ start__ end____ width___ exp.time_
  9 omega   24.00   49.00   0.5000   15.0000
omega____ theta____ kappa____ phi______ frames
    -       18.5380  -77.0000 -150.0000 50

#__ type_ start__ end____ width___ exp.time_
 10 omega  -12.00   88.00   0.5000   15.0000
omega____ theta____ kappa____ phi______ frames
    -       18.5380   77.0000 -180.0000 200

#__ type_ start__ end____ width___ exp.time_
 11 omega   23.00   49.00   0.5000   15.0000
omega____ theta____ kappa____ phi______ frames
    -       18.5380  -77.0000  -60.0000 52

#__ type_ start__ end____ width___ exp.time_
 12 omega   -6.00   19.00   0.5000   15.0000
omega____ theta____ kappa____ phi______ frames
    -       18.5380   38.0000   60.0000 50

#__ type_ start__ end____ width___ exp.time_
 13 omega   24.00   69.00   0.5000   15.0000
omega____ theta____ kappa____ phi______ frames
    -       18.5380   38.0000   60.0000 90

#__ type_ start__ end____ width___ exp.time_
 14 omega    3.00   87.00   0.5000   15.0000
omega____ theta____ kappa____ phi______ frames
    -       18.5380   57.0000  -30.0000 168

#__ type_ start__ end____ width___ exp.time_
 15 omega   15.00   49.00   0.5000   15.0000
omega____ theta____ kappa____ phi______ frames
    -       18.5380  -77.0000 -120.0000 68

#__ type_ start__ end____ width___ exp.time_
 16 omega   -3.00   85.00   0.5000   15.0000
omega____ theta____ kappa____ phi______ frames
    -       18.5380   57.0000   60.0000 176

#__ type_ start__ end____ width___ exp.time_
 17 omega  -33.00   -1.00   0.5000   15.0000
omega____ theta____ kappa____ phi______ frames
    -       18.5380  -57.0000   30.0000 64

#__ type_ start__ end____ width___ exp.time_
 18 omega   -8.00   18.00   0.5000   15.0000
omega____ theta____ kappa____ phi______ frames
    -       18.5380  -77.0000 -180.0000 52

#__ type_ start__ end____ width___ exp.time_
 19 omega   21.00   49.00   0.5000   15.0000
omega____ theta____ kappa____ phi______ frames
    -       18.5380  -77.0000 -180.0000 56

#__ type_ start__ end____ width___ exp.time_
 20 omega  -14.00   59.00   0.5000   15.0000
omega____ theta____ kappa____ phi______ frames
    -       18.5380   19.0000 -150.0000 146

#__ type_ start__ end____ width___ exp.time_
 21 omega  -46.00    0.00   0.5000   15.0000
omega____ theta____ kappa____ phi______ frames
    -       18.5380  -79.0000  -95.9662 92

#__ type_ start__ end____ width___ exp.time_
 22 omega  -12.00   68.00   0.5000   15.0000
omega____ theta____ kappa____ phi______ frames
    -       18.5380   77.0000  120.0000 160

;
_diffrn_measurement_device 'four-circle diffractometer'
_diffrn_measurement_device_type 'Agilent SuperNova, Dual, Cu at zero, Eos'
_diffrn_measurement_method '\w scans'
_diffrn_measurement_specimen_support 'polyimid foil'
_diffrn_orient_matrix_UB_11 -0.0098789000
_diffrn_orient_matrix_UB_12 0.0263028000
_diffrn_orient_matrix_UB_13 -0.0082489000
_diffrn_orient_matrix_UB_21 -0.0393996000
_diffrn_orient_matrix_UB_22 -0.0086403000
_diffrn_orient_matrix_UB_23 -0.0192302000
_diffrn_orient_matrix_UB_31 -0.0367723000
_diffrn_orient_matrix_UB_32 0.0021883000
_diffrn_orient_matrix_UB_33 0.0228379000
_diffrn_radiation_monochromator mirror
_diffrn_radiation_probe x-ray
_diffrn_radiation_type 'Mo K\a'
_diffrn_radiation_wavelength 0.71073
_diffrn_reflns_av_R_equivalents 0.0484
_diffrn_reflns_av_unetI/netI 0.0226
_diffrn_reflns_Laue_measured_fraction_full 0.998
_diffrn_reflns_Laue_measured_fraction_max 0.971
_diffrn_reflns_limit_h_max 17
_diffrn_reflns_limit_h_min -17
_diffrn_reflns_limit_k_max 34
_diffrn_reflns_limit_k_min -34
_diffrn_reflns_limit_l_max 30
_diffrn_reflns_limit_l_min -29
_diffrn_reflns_number 163640
_diffrn_reflns_point_group_measured_fraction_full 0.998
_diffrn_reflns_point_group_measured_fraction_max 0.971
_diffrn_reflns_theta_full 25.242
_diffrn_reflns_theta_max 28.974
_diffrn_reflns_theta_min 3.367
_diffrn_source 'microfocus X-Ray tube'
_exptl_absorpt_coefficient_mu 1.309
_exptl_absorpt_correction_T_max 0.910
_exptl_absorpt_correction_T_min 0.821
_exptl_absorpt_correction_type gaussian
_exptl_absorpt_process_details
;
CrysAlisPro, Agilent Technologies,
Version 1.171.37.34k (release 13-08-2014 CrysAlis171 .NET)
(compiled Aug 13 2014,16:31:05)
Numerical absorption correction based on gaussian integration over
            a multifaceted crystal model
Empirical absorption correction using spherical harmonics,
 implemented in SCALE3 ABSPACK scaling algorithm.
;
_exptl_crystal_colour 'light violet'
_exptl_crystal_density_diffrn 1.416
_exptl_crystal_description irregular
_exptl_crystal_F_000 3328
_exptl_crystal_size_max 0.208
_exptl_crystal_size_mid 0.147
_exptl_crystal_size_min 0.087
_refine_diff_density_max 2.169
_refine_diff_density_min -1.917
_refine_diff_density_rms 0.136
_refine_ls_extinction_method none
_refine_ls_goodness_of_fit_ref 1.169
_refine_ls_hydrogen_treatment constr
_refine_ls_matrix_type full
_refine_ls_number_parameters 444
_refine_ls_number_reflns 9766
_refine_ls_number_restraints 51
_refine_ls_restrained_S_all 1.203
_refine_ls_R_factor_all 0.0729
_refine_ls_R_factor_gt 0.0671
_refine_ls_shift/su_max 0.001
_refine_ls_shift/su_mean 0.000
_refine_ls_structure_factor_coef Fsqd
_refine_ls_weighting_details 'w=1/[\s^2^(Fo^2^)+(0.0586P)^2^+43.3446P] where P=(Fo^2^+2Fc^2^)/3'
_refine_ls_weighting_scheme calc
_refine_ls_wR_factor_gt 0.1655
_refine_ls_wR_factor_ref 0.1683
_reflns_Friedel_coverage 0.000
_reflns_number_gt 8982
_reflns_number_total 9766
_reflns_threshold_expression 'I > 2\s(I)'
_cod_data_source_file c6dt03488h2.cif
_cod_data_source_block co_mg62_sq
_cod_depositor_comments 'Adding full bibliography for 7041276--7041289.cif.'
_cod_original_cell_volume 7571.21(16)
_cod_database_code 7041279
_audit_block_refno 2169
_audit_block_usercomment 'MG424, irrgeluar, light violet'
_chemical_oxdiff_formula 'C66 H84 Cl N6 Nd Ni2 O16'
_chemical_oxdiff_usercomment 'MG424, irrgeluar, light violet'
_shelx_space_group_comment
;
The symmetry employed for this shelxl refinement is uniquely defined
by the following loop, which should always be used as a source of
symmetry information in preference to the above space-group names.
They are only intended as comments.
;
_shelx_estimated_absorpt_t_max 0.865
_shelx_estimated_absorpt_t_min 0.775
_reflns_odcompleteness_completeness 99.65
_reflns_odcompleteness_iscentric 1
_reflns_odcompleteness_theta 26.32
_shelxl_version_number 2014/7
_olex2_refinement_description
;
1. Fixed Uiso
 At 1.2 times of:
  All C(H) groups, All C(H,H) groups
 At 1.5 times of:
  All C(H,H,H) groups
2. Restrained distances
 Cl1-O53 \\sim Cl1-O54 \\sim Cl1-O52 \\sim Cl1-O51
 with sigma of 0.01
 O51-O52 \\sim O51-O53 \\sim O51-O54 \\sim O52-O53 \\sim O52-O54 \\sim O53-O54
 with sigma of 0.02
3. Rigid body (RIGU) restrains
 O53, Cl1, O52, O51, O54
 with sigma for 1-2 distances of 0.004 and sigma for 1-3 distances of 0.004
4.a Secondary CH2 refined with riding coordinates:
 C101(H10A,H10B), C102(H10C,H10D), C103(H10E,H10F), C104(H10G,H10H), C105(H10I,
 H10J), C106(H10K,H10L), C107(H10M,H10N), C116(H11G,H11H), C125(H12G,H12H)
4.b Aromatic/amide H refined with riding coordinates:
 C111(H111), C113(H113), C120(H120), C122(H122), C129(H129), C131(H131)
4.c Idealised Me refined as rotating group:
 C114(H11A,H11B,H11C), C115(H11D,H11E,H11F), C123(H12A,H12B,H12C), C124(H12D,
 H12E,H12F), C132(H13A,H13B,H13C), C133(H13D,H13E,H13F)
;
_olex2_submission_special_instructions 'No special instructions were received'
_cell_oxdiff_length_a 12.94541(18)
_cell_oxdiff_length_b 25.5402(4)
_cell_oxdiff_length_c 22.8995(3)
_cell_oxdiff_angle_alpha 89.9442(13)
_cell_oxdiff_angle_beta 89.9780(12)
_cell_oxdiff_angle_gamma 90.0040(12)
_cell_oxdiff_volume 7571.2(2)
_cell_oxdiff_measurement_reflns_used 47829

loop_
_symmetry_equiv_pos_as_xyz
'x, y, z'
'-x+1/2, -y, z'
'x, -y+1/2, -z+1/2'
'-x+1/2, y+1/2, -z+1/2'
'-x, -y, -z'
'x-1/2, y, -z'
'-x, y-1/2, z-1/2'
'x-1/2, -y-1/2, z-1/2'

loop_
_atom_site_label
_atom_site_type_symbol
_atom_site_fract_x
_atom_site_fract_y
_atom_site_fract_z
_atom_site_U_iso_or_equiv
_atom_site_adp_type
_atom_site_occupancy
_atom_site_site_symmetry_order
_atom_site_calc_flag
_atom_site_refinement_flags_posn
_atom_site_refinement_flags_adp
_atom_site_refinement_flags_occupancy
Nd Nd 0.70259(2) 0.2500 0.2500 0.02090(10) Uani 1 2 d S T P
Ni1 Ni 0.69033(4) 0.32151(2) 0.36098(2) 0.01686(13) Uani 1 1 d . . .
O101 O 0.7374(2) 0.33761(12) 0.27580(13) 0.0226(6) Uani 1 1 d . . .
O102 O 0.7079(3) 0.37708(13) 0.17146(15) 0.0282(7) Uani 1 1 d . . .
O103 O 0.7719(3) 0.25338(12) 0.34685(14) 0.0262(7) Uani 1 1 d . . .
O104 O 0.9441(3) 0.20561(17) 0.3204(2) 0.0538(12) Uani 1 1 d . . .
O105 O 0.5775(2) 0.27928(12) 0.31714(13) 0.0218(6) Uani 1 1 d . . .
O106 O 0.4593(3) 0.19483(14) 0.31909(17) 0.0352(8) Uani 1 1 d . . .
N101 N 0.8029(3) 0.37112(14) 0.39460(16) 0.0214(7) Uani 1 1 d . . .
N102 N 0.6632(3) 0.30268(15) 0.44850(16) 0.0224(7) Uani 1 1 d . . .
N103 N 0.5889(3) 0.38300(14) 0.37649(16) 0.0214(7) Uani 1 1 d . . .
C101 C 0.8349(4) 0.34722(18) 0.4501(2) 0.0251(9) Uani 1 1 d . . .
H10A H 0.8756 0.3729 0.4729 0.030 Uiso 1 1 calc R . .
H10B H 0.8798 0.3167 0.4420 0.030 Uiso 1 1 calc R . .
C102 C 0.7413(4) 0.32945(18) 0.48633(19) 0.0257(9) Uani 1 1 d . . .
H10C H 0.7645 0.3051 0.5173 0.031 Uiso 1 1 calc R . .
H10D H 0.7093 0.3602 0.5053 0.031 Uiso 1 1 calc R . .
C103 C 0.5578(4) 0.32264(18) 0.4601(2) 0.0263(9) Uani 1 1 d . . .
H10E H 0.5444 0.3222 0.5027 0.032 Uiso 1 1 calc R . .
H10F H 0.5065 0.2996 0.4410 0.032 Uiso 1 1 calc R . .
C104 C 0.5461(4) 0.37843(18) 0.4369(2) 0.0260(9) Uani 1 1 d . . .
H10G H 0.4721 0.3882 0.4367 0.031 Uiso 1 1 calc R . .
H10H H 0.5829 0.4030 0.4631 0.031 Uiso 1 1 calc R . .
C105 C 0.6541(3) 0.43000(17) 0.3701(2) 0.0228(8) Uani 1 1 d . . .
H10I H 0.6160 0.4610 0.3847 0.027 Uiso 1 1 calc R . .
H10J H 0.6696 0.4357 0.3282 0.027 Uiso 1 1 calc R . .
C106 C 0.7551(3) 0.42421(17) 0.4039(2) 0.0239(9) Uani 1 1 d . . .
H10K H 0.8042 0.4516 0.3911 0.029 Uiso 1 1 calc R . .
H10L H 0.7416 0.4294 0.4461 0.029 Uiso 1 1 calc R . .
C107 C 0.8936(3) 0.37429(18) 0.3547(2) 0.0241(9) Uani 1 1 d . . .
H10M H 0.9193 0.3384 0.3473 0.029 Uiso 1 1 calc R . .
H10N H 0.9493 0.3939 0.3746 0.029 Uiso 1 1 calc R . .
C108 C 0.8714(3) 0.40012(17) 0.29718(19) 0.0220(8) Uani 1 1 d . . .
C109 C 0.7958(3) 0.37836(17) 0.26050(19) 0.0206(8) Uani 1 1 d . . .
C110 C 0.7815(3) 0.40158(17) 0.20482(19) 0.0231(9) Uani 1 1 d . . .
C111 C 0.8390(4) 0.44447(18) 0.1878(2) 0.0273(9) Uani 1 1 d . . .
H111 H 0.8289 0.4592 0.1501 0.033 Uiso 1 1 calc R . .
C112 C 0.9127(4) 0.46644(18) 0.2258(2) 0.0291(10) Uani 1 1 d . . .
C113 C 0.9273(3) 0.44418(18) 0.2796(2) 0.0260(9) Uani 1 1 d . . .
H113 H 0.9766 0.4590 0.3055 0.031 Uiso 1 1 calc R . .
C114 C 0.9717(4) 0.5156(2) 0.2072(3) 0.0383(12) Uani 1 1 d . . .
H11A H 0.9953 0.5116 0.1668 0.058 Uiso 1 1 calc GR . .
H11B H 1.0315 0.5206 0.2328 0.058 Uiso 1 1 calc GR . .
H11C H 0.9261 0.5462 0.2100 0.058 Uiso 1 1 calc GR . .
C115 C 0.6958(4) 0.3961(2) 0.1135(2) 0.0375(12) Uani 1 1 d . . .
H11D H 0.7610 0.3923 0.0923 0.056 Uiso 1 1 calc GR . .
H11E H 0.6762 0.4332 0.1147 0.056 Uiso 1 1 calc GR . .
H11F H 0.6417 0.3760 0.0937 0.056 Uiso 1 1 calc GR . .
C116 C 0.6658(4) 0.24432(19) 0.4561(2) 0.0301(10) Uani 1 1 d . . .
H11G H 0.6157 0.2282 0.4288 0.036 Uiso 1 1 calc R . .
H11H H 0.6439 0.2356 0.4963 0.036 Uiso 1 1 calc R . .
C117 C 0.7711(4) 0.22120(18) 0.4451(2) 0.0297(10) Uani 1 1 d . . .
C118 C 0.8156(3) 0.22535(17) 0.3895(2) 0.0262(9) Uani 1 1 d . . .
C119 C 0.9100(4) 0.1995(2) 0.3778(3) 0.0411(13) Uani 1 1 d . . .
C120 C 0.9579(5) 0.1716(2) 0.4205(4) 0.0533(19) Uani 1 1 d . . .
H120 H 1.0207 0.1540 0.4118 0.064 Uiso 1 1 calc R . .
C121 C 0.9176(6) 0.1684(2) 0.4759(4) 0.063(2) Uani 1 1 d . . .
C122 C 0.8236(6) 0.1935(2) 0.4885(3) 0.0492(16) Uani 1 1 d . . .
H122 H 0.7956 0.1915 0.5268 0.059 Uiso 1 1 calc R . .
C123 C 0.9710(8) 0.1381(3) 0.5243(4) 0.096(4) Uani 1 1 d . . .
H12A H 0.9433 0.1024 0.5258 0.144 Uiso 1 1 calc GR . .
H12B H 0.9587 0.1555 0.5618 0.144 Uiso 1 1 calc GR . .
H12C H 1.0454 0.1367 0.5166 0.144 Uiso 1 1 calc GR . .
C124 C 1.0275(5) 0.1720(3) 0.3027(4) 0.075(3) Uani 1 1 d . . .
H12D H 1.0537 0.1833 0.2647 0.112 Uiso 1 1 calc GR . .
H12E H 1.0024 0.1358 0.2998 0.112 Uiso 1 1 calc GR . .
H12F H 1.0831 0.1738 0.3317 0.112 Uiso 1 1 calc GR . .
C125 C 0.5046(3) 0.38301(18) 0.3321(2) 0.0259(9) Uani 1 1 d . . .
H12G H 0.5357 0.3842 0.2927 0.031 Uiso 1 1 calc R . .
H12H H 0.4625 0.4151 0.3372 0.031 Uiso 1 1 calc R . .
C126 C 0.4348(3) 0.33579(18) 0.3361(2) 0.0237(9) Uani 1 1 d . . .
C127 C 0.4768(3) 0.28611(17) 0.32696(18) 0.0206(8) Uani 1 1 d . . .
C128 C 0.4110(4) 0.24200(19) 0.3285(2) 0.0271(9) Uani 1 1 d . . .
C129 C 0.3064(4) 0.2479(2) 0.3401(2) 0.0332(11) Uani 1 1 d . . .
H129 H 0.2628 0.2179 0.3409 0.040 Uiso 1 1 calc R . .
C130 C 0.2647(4) 0.2975(2) 0.3509(2) 0.0329(11) Uani 1 1 d . . .
C131 C 0.3290(4) 0.3407(2) 0.3494(2) 0.0305(10) Uani 1 1 d . . .
H131 H 0.3013 0.3744 0.3575 0.037 Uiso 1 1 calc R . .
C132 C 0.1504(4) 0.3034(3) 0.3631(3) 0.0481(15) Uani 1 1 d . . .
H13A H 0.1112 0.2958 0.3274 0.072 Uiso 1 1 calc GR . .
H13B H 0.1360 0.3393 0.3758 0.072 Uiso 1 1 calc GR . .
H13C H 0.1299 0.2788 0.3938 0.072 Uiso 1 1 calc GR . .
C133 C 0.3952(5) 0.1498(2) 0.3139(3) 0.0483(16) Uani 1 1 d . . .
H13D H 0.3475 0.1545 0.2811 0.072 Uiso 1 1 calc GR . .
H13E H 0.3557 0.1451 0.3500 0.072 Uiso 1 1 calc GR . .
H13F H 0.4383 0.1189 0.3070 0.072 Uiso 1 1 calc GR . .
Cl1 Cl 0.3805(3) 0.51733(9) 0.43285(12) 0.0996(9) Uani 1 1 d D U .
O51 O 0.4877(6) 0.5263(4) 0.4342(4) 0.150(3) Uani 1 1 d D U .
O52 O 0.3369(7) 0.5658(2) 0.4322(3) 0.106(2) Uani 1 1 d D U .
O53 O 0.3528(10) 0.4855(4) 0.3854(5) 0.216(5) Uani 1 1 d D U .
O54 O 0.3496(9) 0.4905(5) 0.4841(4) 0.211(5) Uani 1 1 d D U .

loop_
_atom_site_aniso_label
_atom_site_aniso_U_11
_atom_site_aniso_U_22
_atom_site_aniso_U_33
_atom_site_aniso_U_23
_atom_site_aniso_U_13
_atom_site_aniso_U_12
Nd 0.02264(17) 0.02211(17) 0.01796(16) -0.00757(12) 0.000 0.000
Ni1 0.0151(2) 0.0185(3) 0.0170(2) -0.00561(19) -0.00057(18) 0.00145(19)
O101 0.0222(14) 0.0251(15) 0.0204(14) -0.0044(12) 0.0016(12) -0.0059(12)
O102 0.0269(16) 0.0304(17) 0.0274(17) -0.0030(13) -0.0051(13) -0.0032(13)
O103 0.0282(16) 0.0243(15) 0.0260(16) -0.0070(13) 0.0032(13) 0.0053(13)
O104 0.042(2) 0.040(2) 0.080(3) -0.023(2) 0.027(2) -0.0025(18)
O105 0.0162(14) 0.0247(15) 0.0245(15) -0.0077(12) -0.0001(11) -0.0014(11)
O106 0.0340(19) 0.0263(17) 0.045(2) -0.0104(15) 0.0095(16) -0.0071(15)
N101 0.0188(16) 0.0219(17) 0.0237(18) -0.0079(14) -0.0015(14) 0.0031(14)
N102 0.0241(18) 0.0232(18) 0.0200(17) -0.0041(14) 0.0009(14) 0.0054(14)
N103 0.0218(17) 0.0202(17) 0.0222(17) -0.0043(14) -0.0013(14) 0.0045(14)
C101 0.025(2) 0.025(2) 0.025(2) -0.0077(17) -0.0063(17) 0.0035(17)
C102 0.031(2) 0.026(2) 0.020(2) -0.0045(17) -0.0049(17) 0.0032(18)
C103 0.026(2) 0.030(2) 0.023(2) -0.0060(18) 0.0065(17) 0.0042(18)
C104 0.025(2) 0.025(2) 0.029(2) -0.0078(18) 0.0062(18) 0.0075(17)
C105 0.024(2) 0.0187(19) 0.026(2) -0.0055(16) -0.0034(17) 0.0014(16)
C106 0.025(2) 0.020(2) 0.026(2) -0.0088(16) -0.0014(17) -0.0003(17)
C107 0.0157(18) 0.027(2) 0.030(2) -0.0069(18) -0.0035(16) 0.0005(16)
C108 0.0190(19) 0.021(2) 0.026(2) -0.0064(16) 0.0007(16) -0.0013(16)
C109 0.0173(18) 0.0218(19) 0.023(2) -0.0079(16) 0.0026(15) 0.0002(15)
C110 0.022(2) 0.023(2) 0.025(2) -0.0083(17) 0.0011(16) 0.0014(16)
C111 0.034(2) 0.021(2) 0.027(2) -0.0015(17) 0.0022(18) 0.0016(18)
C112 0.027(2) 0.022(2) 0.038(3) -0.0060(19) 0.0048(19) -0.0028(18)
C113 0.021(2) 0.024(2) 0.033(2) -0.0103(18) 0.0026(17) -0.0030(17)
C114 0.040(3) 0.032(3) 0.042(3) 0.001(2) 0.003(2) -0.010(2)
C115 0.040(3) 0.042(3) 0.031(3) -0.003(2) -0.013(2) 0.004(2)
C116 0.036(2) 0.028(2) 0.026(2) 0.0019(18) 0.0043(19) 0.005(2)
C117 0.035(3) 0.022(2) 0.032(2) -0.0053(18) -0.012(2) 0.0063(19)
C118 0.023(2) 0.018(2) 0.037(2) -0.0114(18) -0.0079(18) 0.0030(16)
C119 0.027(2) 0.030(3) 0.066(4) -0.018(3) -0.008(2) 0.000(2)
C120 0.032(3) 0.037(3) 0.090(5) -0.020(3) -0.029(3) 0.013(2)
C121 0.077(5) 0.031(3) 0.080(5) -0.010(3) -0.061(4) 0.019(3)
C122 0.079(5) 0.032(3) 0.037(3) -0.009(2) -0.026(3) 0.012(3)
C123 0.122(8) 0.054(4) 0.112(7) -0.007(5) -0.086(7) 0.032(5)
C124 0.030(3) 0.061(4) 0.133(8) -0.054(5) 0.030(4) -0.010(3)
C125 0.019(2) 0.028(2) 0.030(2) 0.0012(18) -0.0051(17) 0.0062(17)
C126 0.0185(19) 0.028(2) 0.025(2) 0.0000(17) -0.0051(16) -0.0005(17)
C127 0.0183(19) 0.027(2) 0.0166(18) -0.0024(16) -0.0012(15) -0.0006(16)
C128 0.022(2) 0.036(3) 0.023(2) -0.0051(18) 0.0014(17) -0.0051(18)
C129 0.025(2) 0.044(3) 0.031(2) -0.007(2) 0.0042(18) -0.015(2)
C130 0.019(2) 0.051(3) 0.028(2) -0.006(2) 0.0003(18) -0.001(2)
C131 0.019(2) 0.039(3) 0.033(3) -0.006(2) -0.0032(18) 0.0058(19)
C132 0.018(2) 0.071(4) 0.055(4) -0.016(3) 0.002(2) -0.004(3)
C133 0.052(4) 0.033(3) 0.060(4) -0.015(3) 0.022(3) -0.017(3)
Cl1 0.140(2) 0.0628(13) 0.0961(18) -0.0054(12) 0.0457(17) 0.0109(14)
O51 0.119(5) 0.158(8) 0.172(9) 0.046(7) 0.044(5) -0.002(5)
O52 0.171(7) 0.051(3) 0.096(5) -0.022(3) -0.009(5) 0.030(4)
O53 0.252(12) 0.190(10) 0.205(9) -0.110(8) -0.001(8) 0.031(9)
O54 0.214(11) 0.238(11) 0.180(8) 0.086(8) 0.051(8) -0.012(9)

loop_
_atom_type_symbol
_atom_type_description
_atom_type_scat_dispersion_real
_atom_type_scat_dispersion_imag
_atom_type_scat_source
C C 0.0033 0.0016 'International Tables Vol C Tables 4.2.6.8 and 6.1.1.4'
H H 0.0000 0.0000 'International Tables Vol C Tables 4.2.6.8 and 6.1.1.4'
Cl Cl 0.1484 0.1585 'International Tables Vol C Tables 4.2.6.8 and 6.1.1.4'
N N 0.0061 0.0033 'International Tables Vol C Tables 4.2.6.8 and 6.1.1.4'
Nd Nd -0.1943 3.0179 'International Tables Vol C Tables 4.2.6.8 and 6.1.1.4'
Ni Ni 0.3393 1.1124 'International Tables Vol C Tables 4.2.6.8 and 6.1.1.4'
O O 0.0106 0.0060 'International Tables Vol C Tables 4.2.6.8 and 6.1.1.4'

loop_
_exptl_crystal_face_index_h
_exptl_crystal_face_index_k
_exptl_crystal_face_index_l
_exptl_crystal_face_perp_dist
_exptl_oxdiff_crystal_face_indexfrac_h
_exptl_oxdiff_crystal_face_indexfrac_k
_exptl_oxdiff_crystal_face_indexfrac_l
_exptl_oxdiff_crystal_face_x
_exptl_oxdiff_crystal_face_y
_exptl_oxdiff_crystal_face_z
-1 -35 6 0.0379 -1.0023 -35.0031 5.9851 -0.9601 0.2268 0.0969
-3 28 -20 0.0667 -2.9995 28.0138 -19.9839 0.9313 0.2604 -0.2848
-13 22 -13 0.1057 -13.0000 22.0059 -12.9846 0.8144 0.5718 0.2297
16 -15 -8 0.0814 15.9990 -14.9886 -8.0095 -0.4862 -0.3468 -0.8040
3 -18 27 0.0526 3.0009 -18.0200 26.9866 -0.7262 -0.4815 0.4665
-10 29 -8 0.0654 -9.9989 29.0023 -7.9836 0.9275 0.2969 0.2488
-17 -11 -5 0.0964 -17.0022 -10.9997 -4.9981 -0.0801 0.8610 0.4870
-11 4 25 0.0823 -10.9983 3.9768 25.0003 0.0070 -0.0818 0.9841
17 5 -11 0.0869 17.0004 5.0129 -11.0012 0.0547 -0.5016 -0.8654
2 13 30 0.0686 2.0035 12.9756 29.9989 0.0740 -0.7679 0.6398
-2 -13 -30 0.0686 -2.0035 -12.9756 -29.9989 -0.0740 0.7679 -0.6398
-12 3 24 0.1165 -11.9985 2.9775 24.0004 -0.0011 -0.0145 0.9958
12 -6 -23 0.0913 11.9983 -5.9781 -23.0018 -0.0860 0.0213 -0.9796
-8 -24 19 0.0839 -8.0008 -24.0160 18.9892 -0.7093 0.1576 0.6753
-7 30 11 0.0770 -6.9971 29.9877 11.0122 0.7670 -0.1952 0.5744
0 36 -5 0.0444 0.0024 36.0020 -4.9845 0.9880 -0.2153 -0.0351
13 14 18 0.0866 13.0032 13.9880 17.9981 0.0910 -0.9793 -0.0365

loop_
_geom_angle_atom_site_label_1
_geom_angle_atom_site_label_2
_geom_angle_atom_site_label_3
_geom_angle
_geom_angle_site_symmetry_1
_geom_angle_site_symmetry_3
Ni1 Nd Ni1 174.20(2) . 3
O101 Nd Ni1 140.00(7) 3 .
O101 Nd Ni1 139.99(7) . 3
O101 Nd Ni1 41.70(7) 3 3
O101 Nd Ni1 41.70(7) . .
O101 Nd O101 157.93(15) 3 .
O101 Nd O103 70.23(11) 3 3
O101 Nd O103 101.23(10) 3 .
O101 Nd O103 70.23(11) . .
O101 Nd O103 101.23(10) . 3
O103 Nd Ni1 142.32(7) . 3
O103 Nd Ni1 41.10(7) 3 3
O103 Nd Ni1 142.32(7) 3 .
O103 Nd Ni1 41.10(7) . .
O103 Nd O103 135.99(16) 3 .
O105 Nd Ni1 132.84(7) . 3
O105 Nd Ni1 41.45(7) 3 3
O105 Nd Ni1 41.45(7) . .
O105 Nd Ni1 132.84(7) 3 .
O105 Nd O101 126.63(11) 3 .
O105 Nd O101 70.52(10) . .
O105 Nd O101 70.52(10) 3 3
O105 Nd O101 126.63(11) . 3
O105 Nd O103 68.97(11) 3 3
O105 Nd O103 150.94(11) 3 .
O105 Nd O103 68.97(11) . .
O105 Nd O103 150.94(11) . 3
O105 Nd O105 93.13(14) . 3
O101 Ni1 Nd 48.78(8) . .
O101 Ni1 N102 172.51(14) . .
O103 Ni1 Nd 49.81(9) . .
O103 Ni1 O101 82.51(13) . .
O103 Ni1 O105 81.13(13) . .
O103 Ni1 N101 102.32(14) . .
O103 Ni1 N102 92.44(14) . .
O103 Ni1 N103 171.42(14) . .
O105 Ni1 Nd 48.71(8) . .
O105 Ni1 O101 81.68(12) . .
O105 Ni1 N101 171.70(14) . .
O105 Ni1 N102 103.07(14) . .
O105 Ni1 N103 91.75(13) . .
N101 Ni1 Nd 128.31(10) . .
N101 Ni1 O101 91.23(13) . .
N101 Ni1 N102 84.43(15) . .
N102 Ni1 Nd 130.70(10) . .
N103 Ni1 Nd 127.66(10) . .
N103 Ni1 O101 101.30(14) . .
N103 Ni1 N101 85.39(14) . .
N103 Ni1 N102 84.47(14) . .
Ni1 O101 Nd 89.52(11) . .
C109 O101 Nd 141.6(3) . .
C109 O101 Ni1 124.5(3) . .
C110 O102 C115 116.2(4) . .
Ni1 O103 Nd 89.08(12) . .
C118 O103 Nd 144.7(3) . .
C118 O103 Ni1 123.7(3) . .
C119 O104 C124 115.9(6) . .
Ni1 O105 Nd 89.84(11) . .
C127 O105 Nd 145.4(3) . .
C127 O105 Ni1 122.6(3) . .
C128 O106 C133 117.1(4) . .
C101 N101 Ni1 105.4(3) . .
C101 N101 C106 111.5(3) . .
C101 N101 C107 109.4(3) . .
C106 N101 Ni1 108.3(3) . .
C107 N101 Ni1 111.0(3) . .
C107 N101 C106 111.2(4) . .
C102 N102 Ni1 109.6(3) . .
C102 N102 C116 111.8(4) . .
C103 N102 Ni1 104.4(3) . .
C103 N102 C102 111.2(3) . .
C103 N102 C116 110.0(4) . .
C116 N102 Ni1 109.6(3) . .
C104 N103 Ni1 109.5(3) . .
C105 N103 Ni1 103.7(3) . .
C105 N103 C104 111.6(3) . .
C105 N103 C125 110.6(3) . .
C125 N103 Ni1 110.3(3) . .
C125 N103 C104 111.1(4) . .
N101 C101 H10A 109.3 . .
N101 C101 H10B 109.3 . .
N101 C101 C102 111.6(4) . .
H10A C101 H10B 108.0 . .
C102 C101 H10A 109.3 . .
C102 C101 H10B 109.3 . .
N102 C102 C101 110.8(3) . .
N102 C102 H10C 109.5 . .
N102 C102 H10D 109.5 . .
C101 C102 H10C 109.5 . .
C101 C102 H10D 109.5 . .
H10C C102 H10D 108.1 . .
N102 C103 H10E 109.6 . .
N102 C103 H10F 109.6 . .
N102 C103 C104 110.5(4) . .
H10E C103 H10F 108.1 . .
C104 C103 H10E 109.6 . .
C104 C103 H10F 109.6 . .
N103 C104 C103 110.9(3) . .
N103 C104 H10G 109.5 . .
N103 C104 H10H 109.5 . .
C103 C104 H10G 109.5 . .
C103 C104 H10H 109.5 . .
H10G C104 H10H 108.0 . .
N103 C105 H10I 109.4 . .
N103 C105 H10J 109.4 . .
N103 C105 C106 111.2(4) . .
H10I C105 H10J 108.0 . .
C106 C105 H10I 109.4 . .
C106 C105 H10J 109.4 . .
N101 C106 C105 111.5(3) . .
N101 C106 H10K 109.3 . .
N101 C106 H10L 109.3 . .
C105 C106 H10K 109.3 . .
C105 C106 H10L 109.3 . .
H10K C106 H10L 108.0 . .
N101 C107 H10M 108.7 . .
N101 C107 H10N 108.7 . .
N101 C107 C108 114.3(3) . .
H10M C107 H10N 107.6 . .
C108 C107 H10M 108.7 . .
C108 C107 H10N 108.7 . .
C109 C108 C107 119.0(4) . .
C113 C108 C107 120.5(4) . .
C113 C108 C109 120.5(4) . .
O101 C109 C108 123.1(4) . .
O101 C109 C110 119.2(4) . .
C108 C109 C110 117.6(4) . .
O102 C110 C109 113.6(4) . .
O102 C110 C111 125.4(4) . .
C111 C110 C109 121.0(4) . .
C110 C111 H111 119.8 . .
C110 C111 C112 120.4(4) . .
C112 C111 H111 119.8 . .
C111 C112 C114 119.5(5) . .
C113 C112 C111 119.0(4) . .
C113 C112 C114 121.5(5) . .
C108 C113 H113 119.3 . .
C112 C113 C108 121.5(4) . .
C112 C113 H113 119.3 . .
C112 C114 H11A 109.5 . .
C112 C114 H11B 109.5 . .
C112 C114 H11C 109.5 . .
H11A C114 H11B 109.5 . .
H11A C114 H11C 109.5 . .
H11B C114 H11C 109.5 . .
O102 C115 H11D 109.5 . .
O102 C115 H11E 109.5 . .
O102 C115 H11F 109.5 . .
H11D C115 H11E 109.5 . .
H11D C115 H11F 109.5 . .
H11E C115 H11F 109.5 . .
N102 C116 H11G 109.0 . .
N102 C116 H11H 109.0 . .
N102 C116 C117 113.0(4) . .
H11G C116 H11H 107.8 . .
C117 C116 H11G 109.0 . .
C117 C116 H11H 109.0 . .
C118 C117 C116 119.5(4) . .
C122 C117 C116 121.4(5) . .
C122 C117 C118 119.0(5) . .
O103 C118 C117 122.1(4) . .
O103 C118 C119 118.6(5) . .
C117 C118 C119 119.4(5) . .
O104 C119 C118 113.5(5) . .
C120 C119 O104 126.2(6) . .
C120 C119 C118 120.3(6) . .
C119 C120 H120 119.3 . .
C119 C120 C121 121.4(6) . .
C121 C120 H120 119.3 . .
C120 C121 C122 119.5(5) . .
C120 C121 C123 122.1(8) . .
C122 C121 C123 118.5(8) . .
C117 C122 C121 120.4(6) . .
C117 C122 H122 119.8 . .
C121 C122 H122 119.8 . .
C121 C123 H12A 109.5 . .
C121 C123 H12B 109.5 . .
C121 C123 H12C 109.5 . .
H12A C123 H12B 109.5 . .
H12A C123 H12C 109.5 . .
H12B C123 H12C 109.5 . .
O104 C124 H12D 109.5 . .
O104 C124 H12E 109.5 . .
O104 C124 H12F 109.5 . .
H12D C124 H12E 109.5 . .
H12D C124 H12F 109.5 . .
H12E C124 H12F 109.5 . .
N103 C125 H12G 108.9 . .
N103 C125 H12H 108.9 . .
N103 C125 C126 113.3(4) . .
H12G C125 H12H 107.7 . .
C126 C125 H12G 108.9 . .
C126 C125 H12H 108.9 . .
C127 C126 C125 119.0(4) . .
C127 C126 C131 119.5(4) . .
C131 C126 C125 121.5(4) . .
O105 C127 C126 121.6(4) . .
O105 C127 C128 119.3(4) . .
C126 C127 C128 119.1(4) . .
O106 C128 C127 114.9(4) . .
O106 C128 C129 124.6(4) . .
C129 C128 C127 120.5(5) . .
C128 C129 H129 119.7 . .
C128 C129 C130 120.5(5) . .
C130 C129 H129 119.7 . .
C129 C130 C132 120.0(5) . .
C131 C130 C129 119.1(4) . .
C131 C130 C132 120.9(5) . .
C126 C131 H131 119.4 . .
C130 C131 C126 121.2(5) . .
C130 C131 H131 119.4 . .
C130 C132 H13A 109.5 . .
C130 C132 H13B 109.5 . .
C130 C132 H13C 109.5 . .
H13A C132 H13B 109.5 . .
H13A C132 H13C 109.5 . .
H13B C132 H13C 109.5 . .
O106 C133 H13D 109.5 . .
O106 C133 H13E 109.5 . .
O106 C133 H13F 109.5 . .
H13D C133 H13E 109.5 . .
H13D C133 H13F 109.5 . .
H13E C133 H13F 109.5 . .
O51 Cl1 O54 109.9(6) . .
O52 Cl1 O51 105.2(5) . .
O52 Cl1 O53 114.4(6) . .
O52 Cl1 O54 109.4(6) . .
O53 Cl1 O51 111.3(6) . .
O53 Cl1 O54 106.7(7) . .

loop_
_geom_bond_atom_site_label_1
_geom_bond_atom_site_label_2
_geom_bond_distance
_geom_bond_site_symmetry_2
Nd Ni1 3.1340(5) 3
Nd Ni1 3.1339(5) .
Nd O101 2.357(3) 3
Nd O101 2.357(3) .
Nd O103 2.394(3) 3
Nd O103 2.394(3) .
Nd O105 2.355(3) 3
Nd O105 2.355(3) .
Ni1 O101 2.085(3) .
Ni1 O103 2.061(3) .
Ni1 O105 2.075(3) .
Ni1 N101 2.079(4) .
Ni1 N102 2.091(4) .
Ni1 N103 2.078(4) .
O101 C109 1.333(5) .
O102 C110 1.371(5) .
O102 C115 1.422(6) .
O103 C118 1.336(6) .
O104 C119 1.397(8) .
O104 C124 1.438(7) .
O105 C127 1.335(5) .
O106 C128 1.374(6) .
O106 C133 1.422(6) .
N101 C101 1.470(6) .
N101 C106 1.505(5) .
N101 C107 1.489(6) .
N102 C102 1.497(6) .
N102 C103 1.480(6) .
N102 C116 1.501(6) .
N103 C104 1.496(6) .
N103 C105 1.475(6) .
N103 C125 1.491(5) .
C101 H10A 0.9900 .
C101 H10B 0.9900 .
C101 C102 1.537(7) .
C102 H10C 0.9900 .
C102 H10D 0.9900 .
C103 H10E 0.9900 .
C103 H10F 0.9900 .
C103 C104 1.528(7) .
C104 H10G 0.9900 .
C104 H10H 0.9900 .
C105 H10I 0.9900 .
C105 H10J 0.9900 .
C105 C106 1.528(6) .
C106 H10K 0.9900 .
C106 H10L 0.9900 .
C107 H10M 0.9900 .
C107 H10N 0.9900 .
C107 C108 1.501(6) .
C108 C109 1.404(6) .
C108 C113 1.397(6) .
C109 C110 1.419(6) .
C110 C111 1.381(6) .
C111 H111 0.9500 .
C111 C112 1.408(7) .
C112 C113 1.369(7) .
C112 C114 1.531(7) .
C113 H113 0.9500 .
C114 H11A 0.9800 .
C114 H11B 0.9800 .
C114 H11C 0.9800 .
C115 H11D 0.9800 .
C115 H11E 0.9800 .
C115 H11F 0.9800 .
C116 H11G 0.9900 .
C116 H11H 0.9900 .
C116 C117 1.506(7) .
C117 C118 1.403(7) .
C117 C122 1.396(7) .
C118 C119 1.414(7) .
C119 C120 1.359(9) .
C120 H120 0.9500 .
C120 C121 1.376(12) .
C121 C122 1.404(10) .
C121 C123 1.520(9) .
C122 H122 0.9500 .
C123 H12A 0.9800 .
C123 H12B 0.9800 .
C123 H12C 0.9800 .
C124 H12D 0.9800 .
C124 H12E 0.9800 .
C124 H12F 0.9800 .
C125 H12G 0.9900 .
C125 H12H 0.9900 .
C125 C126 1.509(6) .
C126 C127 1.396(6) .
C126 C131 1.409(6) .
C127 C128 1.412(6) .
C128 C129 1.388(6) .
C129 H129 0.9500 .
C129 C130 1.399(8) .
C130 C131 1.384(7) .
C130 C132 1.514(7) .
C131 H131 0.9500 .
C132 H13A 0.9800 .
C132 H13B 0.9800 .
C132 H13C 0.9800 .
C133 H13D 0.9800 .
C133 H13E 0.9800 .
C133 H13F 0.9800 .
Cl1 O51 1.407(7) .
Cl1 O52 1.360(5) .
Cl1 O53 1.403(7) .
Cl1 O54 1.416(7) .

loop_
_geom_torsion_atom_site_label_1
_geom_torsion_atom_site_label_2
_geom_torsion_atom_site_label_3
_geom_torsion_atom_site_label_4
_geom_torsion
Nd O101 C109 C108 -116.3(4)
Nd O101 C109 C110 64.1(6)
Nd O103 C118 C117 -121.0(5)
Nd O103 C118 C119 59.5(7)
Nd O105 C127 C126 -117.5(5)
Nd O105 C127 C128 62.9(7)
Ni1 O101 C109 C108 31.8(5)
Ni1 O101 C109 C110 -147.8(3)
Ni1 O103 C118 C117 34.2(6)
Ni1 O103 C118 C119 -145.3(3)
Ni1 O105 C127 C126 39.5(5)
Ni1 O105 C127 C128 -140.1(3)
Ni1 N101 C101 C102 -45.4(4)
Ni1 N101 C106 C105 -17.1(4)
Ni1 N101 C107 C108 66.5(4)
Ni1 N102 C102 C101 -18.0(4)
Ni1 N102 C103 C104 -47.1(4)
Ni1 N102 C116 C117 66.0(4)
Ni1 N103 C104 C103 -20.0(4)
Ni1 N103 C105 C106 -47.4(4)
Ni1 N103 C125 C126 65.8(4)
O101 C109 C110 O102 -1.9(6)
O101 C109 C110 C111 178.8(4)
O102 C110 C111 C112 180.0(4)
O103 C118 C119 O104 -2.2(6)
O103 C118 C119 C120 178.5(5)
O104 C119 C120 C121 179.7(6)
O105 C127 C128 O106 -0.2(6)
O105 C127 C128 C129 178.3(4)
O106 C128 C129 C130 178.0(5)
N101 C101 C102 N102 43.4(5)
N101 C107 C108 C109 -59.6(5)
N101 C107 C108 C113 122.3(4)
N102 C103 C104 N103 46.2(5)
N102 C116 C117 C118 -63.1(6)
N102 C116 C117 C122 120.0(5)
N103 C105 C106 N101 44.8(5)
N103 C125 C126 C127 -62.2(5)
N103 C125 C126 C131 117.2(5)
C101 N101 C106 C105 -132.6(4)
C101 N101 C107 C108 -177.7(4)
C102 N102 C103 C104 71.0(5)
C102 N102 C116 C117 -55.7(5)
C103 N102 C102 C101 -132.9(4)
C103 N102 C116 C117 -179.8(4)
C104 N103 C105 C106 70.3(4)
C104 N103 C125 C126 -55.7(5)
C105 N103 C104 C103 -134.2(4)
C105 N103 C125 C126 179.9(4)
C106 N101 C101 C102 71.9(4)
C106 N101 C107 C108 -54.1(5)
C107 N101 C101 C102 -164.7(3)
C107 N101 C106 C105 105.0(4)
C107 C108 C109 O101 4.5(6)
C107 C108 C109 C110 -175.9(4)
C107 C108 C113 C112 176.0(4)
C108 C109 C110 O102 178.5(4)
C108 C109 C110 C111 -0.8(6)
C109 C108 C113 C112 -2.0(7)
C109 C110 C111 C112 -0.7(7)
C110 C111 C112 C113 0.9(7)
C110 C111 C112 C114 -176.9(4)
C111 C112 C113 C108 0.4(7)
C113 C108 C109 O101 -177.4(4)
C113 C108 C109 C110 2.2(6)
C114 C112 C113 C108 178.3(4)
C115 O102 C110 C109 -175.3(4)
C115 O102 C110 C111 4.0(6)
C116 N102 C102 C101 103.7(4)
C116 N102 C103 C104 -164.6(4)
C116 C117 C118 O103 6.3(7)
C116 C117 C118 C119 -174.2(4)
C116 C117 C122 C121 174.5(5)
C117 C118 C119 O104 178.2(4)
C117 C118 C119 C120 -1.0(7)
C118 C117 C122 C121 -2.4(8)
C118 C119 C120 C121 -1.1(9)
C119 C120 C121 C122 1.5(9)
C119 C120 C121 C123 -179.1(6)
C120 C121 C122 C117 0.3(9)
C122 C117 C118 O103 -176.7(5)
C122 C117 C118 C119 2.8(7)
C123 C121 C122 C117 -179.1(6)
C124 O104 C119 C118 -167.8(5)
C124 O104 C119 C120 11.4(8)
C125 N103 C104 C103 102.0(4)
C125 N103 C105 C106 -165.6(4)
C125 C126 C127 O105 2.8(6)
C125 C126 C127 C128 -177.6(4)
C125 C126 C131 C130 177.6(4)
C126 C127 C128 O106 -179.9(4)
C126 C127 C128 C129 -1.3(7)
C127 C126 C131 C130 -3.0(7)
C127 C128 C129 C130 -0.3(8)
C128 C129 C130 C131 0.3(8)
C128 C129 C130 C132 179.5(5)
C129 C130 C131 C126 1.3(8)
C131 C126 C127 O105 -176.6(4)
C131 C126 C127 C128 3.0(6)
C132 C130 C131 C126 -177.8(5)
C133 O106 C128 C127 -173.4(5)
C133 O106 C128 C129 8.2(7)
